data_2206853
loop_
_publ_author_name
'Butcher, Ray J.'
'Bendre, Ratnamala S.'
'Kuwar, Anil S.'

_publ_section_title
;
 2-Formylthymol oxime
;
_journal_coeditor_code BH6031
_journal_issue 10
_journal_name_full 'Acta Crystallographica Section E'
_journal_page_first o3511
_journal_page_last o3513
_journal_paper_doi 10.1107/S1600536805029934
_journal_volume 61
_journal_year 2005
_chemical_formula_iupac 'C11 H15 N O2'
_chemical_formula_moiety 'C11 H15 N O2'
_chemical_formula_sum 'C11 H15 N O2'
_chemical_formula_weight 193.24
_chemical_name_systematic
;
2-Formyl thymol oxime
;
_space_group_IT_number 14
_symmetry_cell_setting monoclinic
_symmetry_space_group_name_Hall '-P 2yn'
_symmetry_space_group_name_H-M 'P 1 21/n 1'
_atom_sites_solution_hydrogens geom
_atom_sites_solution_primary direct
_atom_sites_solution_secondary difmap
_audit_creation_method SHELXL97
_cell_angle_alpha 90.00
_cell_angle_beta 101.698(2)
_cell_angle_gamma 90.00
_cell_formula_units_Z 4
_cell_length_a 8.8517(7)
_cell_length_b 9.0145(7)
_cell_length_c 13.5956(10)
_cell_measurement_reflns_used 4359
_cell_measurement_temperature 293(2)
_cell_measurement_theta_max 28.159
_cell_measurement_theta_min 2.531
_cell_volume 1062.31(14)
_computing_cell_refinement 'SAINT (Bruker, 2001)'
_computing_data_collection 'SMART (Bruker, 2001)'
_computing_data_reduction SAINT
_computing_molecular_graphics 'SHELXTL (Sheldrick, 1998)'
_computing_publication_material SHELXTL
_computing_structure_refinement 'SHELXL97 (Sheldrick, 1997)'
_computing_structure_solution 'SHELXS97 (Sheldrick, 1997)'
_diffrn_ambient_temperature 293(2)
_diffrn_measured_fraction_theta_full 0.984
_diffrn_measured_fraction_theta_max 0.984
_diffrn_measurement_device_type 'Bruker SMART 1K CCD area-detector'
_diffrn_measurement_method '\f and \w'
_diffrn_radiation_monochromator graphite
_diffrn_radiation_source 'fine-focus sealed tube'
_diffrn_radiation_type MoK\a
_diffrn_radiation_wavelength 0.71073
_diffrn_reflns_av_R_equivalents 0.0259
_diffrn_reflns_av_sigmaI/netI 0.0234
_diffrn_reflns_limit_h_max 11
_diffrn_reflns_limit_h_min -10
_diffrn_reflns_limit_k_max 11
_diffrn_reflns_limit_k_min -10
_diffrn_reflns_limit_l_max 18
_diffrn_reflns_limit_l_min -17
_diffrn_reflns_number 8098
_diffrn_reflns_theta_full 28.29
_diffrn_reflns_theta_max 28.29
_diffrn_reflns_theta_min 2.53
_diffrn_standards_number 0
_exptl_absorpt_coefficient_mu 0.083
_exptl_absorpt_correction_T_max 0.928068
_exptl_absorpt_correction_T_min 0.715729
_exptl_absorpt_correction_type multi-scan
_exptl_absorpt_process_details '(SADABS; Sheldrick, 2002)'
_exptl_crystal_colour 'pale yellow'
_exptl_crystal_density_diffrn 1.208
_exptl_crystal_density_method 'not measured'
_exptl_crystal_description irregular
_exptl_crystal_F_000 416
_exptl_crystal_size_max 0.55
_exptl_crystal_size_mid 0.45
_exptl_crystal_size_min 0.32
_refine_diff_density_max 0.251
_refine_diff_density_min -0.165
_refine_ls_extinction_method none
_refine_ls_goodness_of_fit_ref 1.073
_refine_ls_hydrogen_treatment constr
_refine_ls_matrix_type full
_refine_ls_number_parameters 132
_refine_ls_number_reflns 2592
_refine_ls_number_restraints 0
_refine_ls_restrained_S_all 1.073
_refine_ls_R_factor_all 0.0641
_refine_ls_R_factor_gt 0.0455
_refine_ls_shift/su_max 0.007
_refine_ls_shift/su_mean 0.000
_refine_ls_structure_factor_coef Fsqd
_refine_ls_weighting_details 'calc w = 1/[\s^2^(Fo^2^)+(0.0689P)^2^+0.1206P] where P=(Fo^2^+2Fc^2^)/3'
_refine_ls_weighting_scheme calc
_refine_ls_wR_factor_gt 0.1271
_refine_ls_wR_factor_ref 0.1371
_reflns_number_gt 1897
_reflns_number_total 2592
_reflns_threshold_expression I>2\s(I)
_cod_data_source_file bh6031.cif
_cod_data_source_block I
_cod_depositor_comments
;
The following automatic conversions were performed:
'_symmetry_cell_setting' value 'Monoclinic' changed to 'monoclinic'
according to '/home/saulius/struct/CIF-dictionaries/cif_core.dic'
dictionary named 'cif_core.dic' version 2.4.1 from 2010-06-29.

Automatic conversion script
Id: cif_fix_enum 1527 2010-12-29 10:47:43Z saulius 

The following automatic conversions were performed:

'_symmetry_cell_setting' value 'Monoclinic' changed to 'monoclinic'
according to /home/saulius/struct/CIF-dictionaries/cif_core.dic
dictionary named 'cif_core.dic' version 2.4.1 from 2010-06-29.

Automatic conversion script
Id: cif_fix_values 1715 2011-07-08 13:25:40Z adriana 
;
_cod_original_sg_symbol_H-M 'P 21/n'
_cod_database_code 2206853
_cod_database_fobs_code 2206853

loop_
_symmetry_equiv_pos_as_xyz
'x, y, z'
'-x+1/2, y+1/2, -z+1/2'
'-x, -y, -z'
'x-1/2, -y-1/2, z-1/2'

loop_
_atom_site_label
_atom_site_fract_x
_atom_site_fract_y
_atom_site_fract_z
_atom_site_U_iso_or_equiv
_atom_site_adp_type
_atom_site_calc_flag
_atom_site_refinement_flags
_atom_site_occupancy
_atom_site_type_symbol
O1 0.10567(11) 0.43403(10) 0.72775(7) 0.0449(3) Uani d . 1 O
H1O 0.1386 0.3528 0.7149 0.067 Uiso calc R 1 H
O2 0.17161(13) 0.04888(11) 0.61086(9) 0.0596(3) Uani d . 1 O
H2O 0.2440 0.0243 0.6556 0.089 Uiso calc R 1 H
N1 0.11426(14) 0.18593(12) 0.63462(9) 0.0427(3) Uani d . 1 N
C1 -0.02431(14) 0.46760(14) 0.65762(9) 0.0335(3) Uani d . 1 C
C2 -0.08023(14) 0.36816(13) 0.57850(9) 0.0328(3) Uani d . 1 C
C21 -0.00284(15) 0.22718(14) 0.56953(10) 0.0389(3) Uani d . 1 C
H21A -0.0400 0.1660 0.5149 0.047 Uiso calc R 1 H
C3 -0.21369(15) 0.40662(14) 0.50728(9) 0.0370(3) Uani d . 1 C
C31 -0.28054(18) 0.30561(17) 0.42058(11) 0.0483(4) Uani d . 1 C
H31A -0.3700 0.3513 0.3803 0.073 Uiso calc R 1 H
H31B -0.3091 0.2127 0.4461 0.073 Uiso calc R 1 H
H31C -0.2049 0.2886 0.3802 0.073 Uiso calc R 1 H
C4 -0.28386(16) 0.54065(15) 0.51771(11) 0.0449(4) Uani d . 1 C
H4A -0.3713 0.5676 0.4708 0.054 Uiso calc R 1 H
C5 -0.22720(16) 0.63643(16) 0.59653(11) 0.0444(3) Uani d . 1 C
H5A -0.2779 0.7257 0.6011 0.053 Uiso calc R 1 H
C6 -0.09694(15) 0.60262(14) 0.66870(10) 0.0368(3) Uani d . 1 C
C61 -0.03602(17) 0.70251(15) 0.75815(11) 0.0441(3) Uani d . 1 C
H61A 0.0766 0.7046 0.7672 0.053 Uiso calc R 1 H
C62 -0.0929(2) 0.86189(18) 0.74286(15) 0.0673(5) Uani d . 1 C
H62A -0.0397 0.9223 0.7971 0.101 Uiso calc R 1 H
H62B -0.2017 0.8650 0.7414 0.101 Uiso calc R 1 H
H62C -0.0731 0.8988 0.6804 0.101 Uiso calc R 1 H
C63 -0.0748(2) 0.6381(2) 0.85431(12) 0.0634(5) Uani d . 1 C
H63A -0.0372 0.5381 0.8633 0.095 Uiso calc R 1 H
H63B -0.1846 0.6387 0.8491 0.095 Uiso calc R 1 H
H63C -0.0268 0.6972 0.9108 0.095 Uiso calc R 1 H

loop_
_atom_site_aniso_label
_atom_site_aniso_U_11
_atom_site_aniso_U_22
_atom_site_aniso_U_33
_atom_site_aniso_U_12
_atom_site_aniso_U_13
_atom_site_aniso_U_23
O1 0.0445(5) 0.0375(5) 0.0444(5) 0.0053(4) -0.0104(4) -0.0082(4)
O2 0.0600(7) 0.0405(6) 0.0675(7) 0.0174(5) -0.0130(5) -0.0116(5)
N1 0.0456(6) 0.0319(6) 0.0464(6) 0.0046(5) -0.0009(5) -0.0042(5)
C1 0.0318(6) 0.0333(7) 0.0333(6) -0.0012(5) 0.0014(5) 0.0005(5)
C2 0.0337(6) 0.0309(6) 0.0327(6) -0.0015(5) 0.0040(5) 0.0000(5)
C21 0.0403(7) 0.0351(7) 0.0382(7) -0.0007(5) 0.0005(5) -0.0048(5)
C3 0.0362(7) 0.0393(7) 0.0334(6) -0.0020(5) 0.0022(5) 0.0009(5)
C31 0.0472(8) 0.0516(9) 0.0400(7) -0.0009(6) -0.0059(6) -0.0066(6)
C4 0.0378(7) 0.0458(8) 0.0457(8) 0.0056(6) -0.0042(6) 0.0019(6)
C5 0.0421(7) 0.0364(7) 0.0527(8) 0.0081(6) 0.0051(6) -0.0012(6)
C6 0.0370(7) 0.0334(7) 0.0400(7) -0.0019(5) 0.0077(5) -0.0035(5)
C61 0.0431(7) 0.0377(7) 0.0502(8) -0.0022(6) 0.0062(6) -0.0109(6)
C62 0.0791(12) 0.0423(9) 0.0757(12) 0.0060(8) 0.0039(9) -0.0190(8)
C63 0.0747(12) 0.0678(11) 0.0490(9) -0.0089(9) 0.0155(8) -0.0172(8)

loop_
_atom_type_symbol
_atom_type_description
_atom_type_scat_dispersion_real
_atom_type_scat_dispersion_imag
_atom_type_scat_source
C C 0.0033 0.0016 'International Tables Vol C Tables 4.2.6.8 and 6.1.1.4'
H H 0.0000 0.0000 'International Tables Vol C Tables 4.2.6.8 and 6.1.1.4'
N N 0.0061 0.0033 'International Tables Vol C Tables 4.2.6.8 and 6.1.1.4'
O O 0.0106 0.0060 'International Tables Vol C Tables 4.2.6.8 and 6.1.1.4'

loop_
_geom_angle_atom_site_label_1
_geom_angle_atom_site_label_2
_geom_angle_atom_site_label_3
_geom_angle
_geom_angle_publ_flag
C1 O1 H1O 109.5 ?
N1 O2 H2O 109.5 ?
C21 N1 O2 112.32(11) y
O1 C1 C6 117.15(11) y
O1 C1 C2 120.36(11) y
C6 C1 C2 122.49(11) ?
C3 C2 C1 118.87(11) ?
C3 C2 C21 119.89(11) ?
C1 C2 C21 121.24(11) ?
N1 C21 C2 121.68(11) y
N1 C21 H21A 119.2 ?
C2 C21 H21A 119.2 ?
C4 C3 C2 118.48(12) ?
C4 C3 C31 119.64(12) ?
C2 C3 C31 121.88(12) ?
C3 C31 H31A 109.5 ?
C3 C31 H31B 109.5 ?
H31A C31 H31B 109.5 ?
C3 C31 H31C 109.5 ?
H31A C31 H31C 109.5 ?
H31B C31 H31C 109.5 ?
C3 C4 C5 121.64(12) ?
C3 C4 H4A 119.2 ?
C5 C4 H4A 119.2 ?
C6 C5 C4 121.83(13) ?
C6 C5 H5A 119.1 ?
C4 C5 H5A 119.1 ?
C5 C6 C1 116.68(12) ?
C5 C6 C61 122.97(12) ?
C1 C6 C61 120.33(12) ?
C6 C61 C62 113.30(13) ?
C6 C61 C63 110.71(12) ?
C62 C61 C63 110.44(14) ?
C6 C61 H61A 107.4 ?
C62 C61 H61A 107.4 ?
C63 C61 H61A 107.4 ?
C61 C62 H62A 109.5 ?
C61 C62 H62B 109.5 ?
H62A C62 H62B 109.5 ?
C61 C62 H62C 109.5 ?
H62A C62 H62C 109.5 ?
H62B C62 H62C 109.5 ?
C61 C63 H63A 109.5 ?
C61 C63 H63B 109.5 ?
H63A C63 H63B 109.5 ?
C61 C63 H63C 109.5 ?
H63A C63 H63C 109.5 ?
H63B C63 H63C 109.5 ?

loop_
_geom_bond_atom_site_label_1
_geom_bond_atom_site_label_2
_geom_bond_distance
_geom_bond_publ_flag
O1 C1 1.3710(14) y
O1 H1O 0.8200 ?
O2 N1 1.3982(14) y
O2 H2O 0.8200 ?
N1 C21 1.2743(16) y
C1 C6 1.3989(18) ?
C1 C2 1.4105(17) ?
C2 C3 1.4105(17) ?
C2 C21 1.4605(18) ?
C21 H21A 0.9300 ?
C3 C4 1.3790(19) ?
C3 C31 1.5119(18) ?
C31 H31A 0.9600 ?
C31 H31B 0.9600 ?
C31 H31C 0.9600 ?
C4 C5 1.388(2) ?
C4 H4A 0.9300 ?
C5 C6 1.3879(19) ?
C5 H5A 0.9300 ?
C6 C61 1.5213(18) ?
C61 C62 1.523(2) ?
C61 C63 1.531(2) ?
C61 H61A 0.9800 ?
C62 H62A 0.9600 ?
C62 H62B 0.9600 ?
C62 H62C 0.9600 ?
C63 H63A 0.9600 ?
C63 H63B 0.9600 ?
C63 H63C 0.9600 ?

loop_
_geom_hbond_atom_site_label_D
_geom_hbond_atom_site_label_H
_geom_hbond_atom_site_label_A
_geom_hbond_site_symmetry_A
_geom_hbond_distance_DH
_geom_hbond_distance_HA
_geom_hbond_distance_DA
_geom_hbond_angle_DHA
_geom_hbond_publ_flag
O1 H1O N1 . 0.82 1.85 2.5788(14) 148 yes
O2 H2O O1 2_546 0.82 2.02 2.8317(14) 169 yes

loop_
_geom_torsion_atom_site_label_1
_geom_torsion_atom_site_label_2
_geom_torsion_atom_site_label_3
_geom_torsion_atom_site_label_4
_geom_torsion
O1 C1 C2 C3 -179.59(11)
C6 C1 C2 C3 0.55(19)
O1 C1 C2 C21 0.55(19)
C6 C1 C2 C21 -179.31(12)
O2 N1 C21 C2 -179.12(12)
C3 C2 C21 N1 -177.13(13)
C1 C2 C21 N1 2.7(2)
C1 C2 C3 C4 0.29(19)
C21 C2 C3 C4 -179.85(12)
C1 C2 C3 C31 -179.89(13)
C21 C2 C3 C31 -0.03(19)
C2 C3 C4 C5 -0.6(2)
C31 C3 C4 C5 179.52(14)
C3 C4 C5 C6 0.2(2)
C4 C5 C6 C1 0.6(2)
C4 C5 C6 C61 -177.47(14)
O1 C1 C6 C5 179.15(12)
C2 C1 C6 C5 -0.99(19)
O1 C1 C6 C61 -2.70(19)
C2 C1 C6 C61 177.16(12)
C5 C6 C61 C62 -20.2(2)
C1 C6 C61 C62 161.78(14)
C5 C6 C61 C63 104.51(16)
C1 C6 C61 C63 -73.52(17)

loop_
_cod_related_entry_id
_cod_related_entry_database
_cod_related_entry_code
1 ChemSpider 21180314
